data_4111774
loop_
_publ_author_name
'Christine Bibal'
'Yegor D. Smurnyy'
'Maren Pink'
'Kenneth G. Caulton'

_publ_section_title
;
 Exceptionally Facile CO Addition to a Saturated Ruthenium Complex
;
_journal_name_full 'Journal of the American Chemical Society'
_journal_page_first 8944
_journal_page_last 8945
_journal_paper_doi 10.1021/ja051296h
_journal_volume 127
_journal_year 2005
_chemical_formula_moiety 'C47 H46 N2 P2 Ru, C6 H6'
_chemical_formula_sum 'C53 H52 N2 P2 Ru'
_chemical_formula_weight 879.98
_chemical_name_systematic
; 
 ? 
;
_space_group_IT_number 2
_symmetry_cell_setting triclinic
_symmetry_space_group_name_Hall '-P 1'
_symmetry_space_group_name_H-M 'P -1'
_atom_sites_solution_hydrogens geom
_atom_sites_solution_primary direct
_atom_sites_solution_secondary difmap
_audit_creation_method SHELXL-97
_cell_angle_alpha 74.715(2)
_cell_angle_beta 76.962(2)
_cell_angle_gamma 67.327(2)
_cell_formula_units_Z 2
_cell_length_a 10.9696(9)
_cell_length_b 11.2160(10)
_cell_length_c 19.9887(18)
_cell_measurement_reflns_used 7402
_cell_measurement_temperature 120(2)
_cell_measurement_theta_max 27.50
_cell_measurement_theta_min 2.24
_cell_volume 2167.6(3)
_computing_cell_refinement 'SAINT (Bruker, 1999)'
_computing_data_collection 'SMART (Bruker, 1999)'
_computing_data_reduction 'SAINT (Bruker, 1999)'
_computing_molecular_graphics 'XTEL (local library)'
_computing_publication_material 'XCIF (Bruker, 1999), XTEL (local library)'
_computing_structure_refinement 'SHELXL-97 (Sheldrick, 1997)'
_computing_structure_solution 'SIR-92 (Altomare et al., 1993)'
_diffrn_ambient_temperature 120(2)
_diffrn_detector 'CCD area detector'
_diffrn_detector_area_resol_mean 44.52
_diffrn_detector_type 'Bruker SMART 6000'
_diffrn_measured_fraction_theta_full 0.982
_diffrn_measured_fraction_theta_max 0.982
_diffrn_measurement_details '0.30 degree frames measured for 20 seconds each'
_diffrn_measurement_device 'three-circle goniometer with fixed chi'
_diffrn_measurement_device_type 'Bruker Platform goniometer'
_diffrn_measurement_method \w-scans
_diffrn_radiation_monochromator graphite
_diffrn_radiation_source 'fine-focus sealed tube'
_diffrn_radiation_type MoK\a
_diffrn_radiation_wavelength 0.71073
_diffrn_reflns_av_R_equivalents 0.0331
_diffrn_reflns_av_sigmaI/netI 0.0357
_diffrn_reflns_limit_h_max 14
_diffrn_reflns_limit_h_min -14
_diffrn_reflns_limit_k_max 14
_diffrn_reflns_limit_k_min -14
_diffrn_reflns_limit_l_max 25
_diffrn_reflns_limit_l_min -25
_diffrn_reflns_number 29193
_diffrn_reflns_theta_full 27.53
_diffrn_reflns_theta_max 27.53
_diffrn_reflns_theta_min 2.01
_exptl_absorpt_coefficient_mu 0.474
_exptl_absorpt_correction_T_max 0.9541
_exptl_absorpt_correction_T_min 0.9195
_exptl_absorpt_correction_type multi-scan
_exptl_absorpt_process_details 'SADABS, R. Blessing, 1995'
_exptl_crystal_colour red
_exptl_crystal_density_diffrn 1.348
_exptl_crystal_description plate
_exptl_crystal_F_000 916
_exptl_crystal_size_max 0.18
_exptl_crystal_size_mid 0.17
_exptl_crystal_size_min 0.10
_refine_diff_density_max 0.683
_refine_diff_density_min -0.487
_refine_diff_density_rms 0.067
_refine_ls_extinction_method none
_refine_ls_goodness_of_fit_ref 1.051
_refine_ls_hydrogen_treatment mixed
_refine_ls_matrix_type full
_refine_ls_number_parameters 580
_refine_ls_number_reflns 9808
_refine_ls_number_restraints 0
_refine_ls_restrained_S_all 1.051
_refine_ls_R_factor_all 0.0318
_refine_ls_R_factor_gt 0.0264
_refine_ls_shift/su_max 0.002
_refine_ls_shift/su_mean 0.000
_refine_ls_structure_factor_coef Fsqd
_refine_ls_weighting_details 'calc w=1/[\s^2^(Fo^2^)+(0.0402P)^2^+0.4647P] where P=(Fo^2^+2Fc^2^)/3'
_refine_ls_weighting_scheme calc
_refine_ls_wR_factor_gt 0.0703
_refine_ls_wR_factor_ref 0.0735
_reflns_number_gt 8577
_reflns_number_total 9808
_reflns_threshold_expression >2sigma(I)
_cod_data_source_file ja051296hsi20050308_031109.cif
_cod_data_source_block 04051
_cod_depositor_comments
;
The following automatic conversions were performed:

'_exptl_absorpt_correction_type' value 'multi-scans' was replaced
with the value 'multi-scan' as specified in the replacement file
'src/cod-tools/trunk/data/replacement-values/replacement_values.lst'.

Automatic conversion script
Id: cif_fix_values 5376 2017-05-30 11:51:03Z andrius 
;
_cod_database_code 4111774

loop_
_symmetry_equiv_pos_as_xyz
'x, y, z'
'-x, -y, -z'

loop_
_atom_site_label
_atom_site_type_symbol
_atom_site_fract_x
_atom_site_fract_y
_atom_site_fract_z
_atom_site_U_iso_or_equiv
_atom_site_adp_type
_atom_site_occupancy
_atom_site_symmetry_multiplicity
_atom_site_calc_flag
_atom_site_refinement_flags
Ru1 Ru 0.147959(12) 0.310158(12) 0.341499(6) 0.01293(5) Uani 1 1 d .
P1 P 0.26826(4) 0.37144(4) 0.20326(2) 0.01459(9) Uani 1 1 d .
P2 P 0.26077(4) 0.09827(4) 0.27176(2) 0.01346(9) Uani 1 1 d .
N1 N 0.11290(14) 0.42542(14) 0.23387(7) 0.0170(3) Uani 1 1 d .
N2 N 0.10823(14) 0.16071(14) 0.30357(7) 0.0161(3) Uani 1 1 d .
C1 C 0.32413(16) 0.22306(16) 0.26248(8) 0.0149(3) Uani 1 1 d .
H1A H 0.4154 0.1964 0.2752 0.021(5) Uiso 1 1 calc R
C2 C 0.01044(17) 0.53618(17) 0.20754(8) 0.0179(3) Uani 1 1 d .
C3 C -0.11450(18) 0.56758(19) 0.24835(9) 0.0233(4) Uani 1 1 d .
H3A H -0.1278 0.5113 0.2919 0.031(6) Uiso 1 1 calc R
C4 C -0.2196(2) 0.6794(2) 0.22642(10) 0.0315(4) Uani 1 1 d .
H4A H -0.3033 0.6995 0.2557 0.040(6) Uiso 1 1 calc R
C5 C -0.2048(2) 0.7627(2) 0.16232(11) 0.0331(5) Uani 1 1 d .
H5A H -0.2774 0.8391 0.1474 0.035(6) Uiso 1 1 calc R
C6 C -0.0824(2) 0.73185(19) 0.12090(10) 0.0296(4) Uani 1 1 d .
H6A H -0.0708 0.7873 0.0768 0.034(6) Uiso 1 1 calc R
C7 C 0.02410(19) 0.62090(18) 0.14268(9) 0.0224(4) Uani 1 1 d .
H7A H 0.1076 0.6019 0.1133 0.019(5) Uiso 1 1 calc R
C8 C 0.35920(17) 0.47223(17) 0.20855(8) 0.0179(3) Uani 1 1 d .
C9 C 0.28552(19) 0.60461(18) 0.21142(9) 0.0226(4) Uani 1 1 d .
H9A H 0.1923 0.6380 0.2094 0.025(5) Uiso 1 1 calc R
C10 C 0.3478(2) 0.68683(19) 0.21711(10) 0.0296(4) Uani 1 1 d .
H10A H 0.2977 0.7769 0.2184 0.038(6) Uiso 1 1 calc R
C11 C 0.4830(2) 0.6378(2) 0.22086(11) 0.0336(5) Uani 1 1 d .
H11A H 0.5257 0.6943 0.2251 0.040(6) Uiso 1 1 calc R
C12 C 0.5567(2) 0.5069(2) 0.21846(10) 0.0300(4) Uani 1 1 d .
H12A H 0.6496 0.4736 0.2214 0.031(6) Uiso 1 1 calc R
C13 C 0.49489(19) 0.42428(19) 0.21180(9) 0.0243(4) Uani 1 1 d .
H13A H 0.5457 0.3348 0.2095 0.018(5) Uiso 1 1 calc R
C14 C 0.29654(18) 0.36091(16) 0.11137(8) 0.0183(3) Uani 1 1 d .
C15 C 0.4146(2) 0.36434(18) 0.06758(9) 0.0251(4) Uani 1 1 d .
H15A H 0.4827 0.3750 0.0851 0.021(5) Uiso 1 1 calc R
C16 C 0.4321(2) 0.3520(2) -0.00197(10) 0.0332(5) Uani 1 1 d .
H16A H 0.5124 0.3540 -0.0318 0.034(6) Uiso 1 1 calc R
C17 C 0.3333(2) 0.33693(19) -0.02767(9) 0.0332(5) Uani 1 1 d .
H17A H 0.3456 0.3291 -0.0751 0.029(6) Uiso 1 1 calc R
C18 C 0.2165(2) 0.33317(19) 0.01542(10) 0.0296(4) Uani 1 1 d .
H18A H 0.1489 0.3225 -0.0024 0.030(6) Uiso 1 1 calc R
C19 C 0.19767(19) 0.34495(17) 0.08493(9) 0.0226(4) Uani 1 1 d .
H19A H 0.1173 0.3421 0.1144 0.028(5) Uiso 1 1 calc R
C20 C 0.28525(17) 0.04188(15) 0.19066(8) 0.0156(3) Uani 1 1 d .
C21 C 0.41443(18) -0.00639(17) 0.15591(9) 0.0203(3) Uani 1 1 d .
H21A H 0.4881 -0.0121 0.1756 0.019(5) Uiso 1 1 calc R
C22 C 0.4362(2) -0.04586(19) 0.09312(9) 0.0248(4) Uani 1 1 d .
H22A H 0.5245 -0.0788 0.0699 0.030(6) Uiso 1 1 calc R
C23 C 0.3290(2) -0.03737(19) 0.06404(9) 0.0262(4) Uani 1 1 d .
H23A H 0.3441 -0.0662 0.0213 0.030(6) Uiso 1 1 calc R
C24 C 0.2011(2) 0.01257(19) 0.09689(9) 0.0248(4) Uani 1 1 d .
H24A H 0.1279 0.0189 0.0765 0.026(5) Uiso 1 1 calc R
C25 C 0.17794(18) 0.05406(17) 0.15997(8) 0.0196(3) Uani 1 1 d .
H25A H 0.0892 0.0905 0.1819 0.023(5) Uiso 1 1 calc R
C26 C 0.36049(17) -0.04303(16) 0.32947(8) 0.0174(3) Uani 1 1 d .
C27 C 0.49770(18) -0.07827(17) 0.32494(9) 0.0210(3) Uani 1 1 d .
H27A H 0.5431 -0.0280 0.2901 0.027(5) Uiso 1 1 calc R
C28 C 0.5694(2) -0.18652(19) 0.37088(10) 0.0266(4) Uani 1 1 d .
H28A H 0.6632 -0.2094 0.3676 0.028(5) Uiso 1 1 calc R
C29 C 0.5044(2) -0.2605(2) 0.42113(10) 0.0328(4) Uani 1 1 d .
H29A H 0.5534 -0.3348 0.4523 0.033(6) Uiso 1 1 calc R
C30 C 0.3683(2) -0.2267(2) 0.42616(10) 0.0337(5) Uani 1 1 d .
H30A H 0.3239 -0.2784 0.4606 0.040(6) Uiso 1 1 calc R
C31 C 0.2955(2) -0.11792(19) 0.38136(9) 0.0252(4) Uani 1 1 d .
H31A H 0.2014 -0.0942 0.3859 0.021(5) Uiso 1 1 calc R
C32 C -0.00293(17) 0.12255(17) 0.31746(8) 0.0166(3) Uani 1 1 d .
C33 C -0.00228(18) 0.00031(17) 0.31085(8) 0.0194(3) Uani 1 1 d .
H33A H 0.0792 -0.0637 0.2958 0.020(5) Uiso 1 1 calc R
C34 C -0.1199(2) -0.02773(19) 0.32609(9) 0.0249(4) Uani 1 1 d .
H34A H -0.1176 -0.1102 0.3206 0.032(6) Uiso 1 1 calc R
C35 C -0.23967(19) 0.0624(2) 0.34906(9) 0.0268(4) Uani 1 1 d .
H35A H -0.3193 0.0423 0.3597 0.033(6) Uiso 1 1 calc R
C36 C -0.24159(19) 0.1828(2) 0.35632(9) 0.0266(4) Uani 1 1 d .
H36A H -0.3232 0.2454 0.3725 0.036(6) Uiso 1 1 calc R
C37 C -0.12569(18) 0.21264(18) 0.34024(9) 0.0216(4) Uani 1 1 d .
H37A H -0.1296 0.2963 0.3448 0.021(5) Uiso 1 1 calc R
C38 C 0.09059(17) 0.25492(17) 0.45194(8) 0.0181(3) Uani 1 1 d .
C39 C 0.00838(17) 0.38914(17) 0.42837(8) 0.0173(3) Uani 1 1 d .
C40 C 0.09687(17) 0.46357(17) 0.39973(8) 0.0177(3) Uani 1 1 d .
C41 C 0.23091(17) 0.37607(17) 0.40615(8) 0.0171(3) Uani 1 1 d .
C42 C 0.22710(17) 0.24599(17) 0.43886(8) 0.0181(3) Uani 1 1 d .
C43 C 0.0400(2) 0.14385(19) 0.48789(9) 0.0243(4) Uani 1 1 d .
H43A H 0.0131 0.1461 0.5379 0.040(6) Uiso 1 1 calc R
H43B H 0.1109 0.0597 0.4821 0.037(6) Uiso 1 1 calc R
H43C H -0.0369 0.1534 0.4671 0.035(6) Uiso 1 1 calc R
C44 C -0.14059(18) 0.44715(19) 0.44371(9) 0.0245(4) Uani 1 1 d .
H44A H -0.1656 0.4719 0.4897 0.031(6) Uiso 1 1 calc R
H44B H -0.1797 0.3820 0.4437 0.033(6) Uiso 1 1 calc R
H44C H -0.1738 0.5255 0.4077 0.044(7) Uiso 1 1 calc R
C45 C 0.05176(19) 0.60969(17) 0.37370(9) 0.0233(4) Uani 1 1 d .
H45A H 0.0061 0.6543 0.4132 0.042(7) Uiso 1 1 calc R
H45B H -0.0096 0.6346 0.3395 0.041(6) Uiso 1 1 calc R
H45C H 0.1293 0.6358 0.3514 0.041(7) Uiso 1 1 calc R
C46 C 0.35355(18) 0.41325(19) 0.38877(9) 0.0238(4) Uani 1 1 d .
H46A H 0.3732 0.4265 0.4312 0.039(6) Uiso 1 1 calc R
H46B H 0.3384 0.4950 0.3534 0.034(6) Uiso 1 1 calc R
H46C H 0.4291 0.3426 0.3704 0.025(5) Uiso 1 1 calc R
C47 C 0.34487(19) 0.12743(18) 0.46089(9) 0.0246(4) Uani 1 1 d .
H47A H 0.3626 0.1306 0.5062 0.033(6) Uiso 1 1 calc R
H47B H 0.4233 0.1271 0.4257 0.039(6) Uiso 1 1 calc R
H47C H 0.3255 0.0472 0.4652 0.040(6) Uiso 1 1 calc R
C1S C 0.1892(3) 0.8993(2) -0.07245(12) 0.0407(5) Uani 1 1 d .
H1SA H 0.1949 0.9730 -0.0601 0.038(6) Uiso 1 1 calc R
C2S C 0.1840(2) 0.9022(2) -0.14170(11) 0.0381(5) Uani 1 1 d .
H2SA H 0.1871 0.9774 -0.1767 0.040(6) Uiso 1 1 calc R
C3S C 0.1742(2) 0.7960(2) -0.15941(10) 0.0310(4) Uani 1 1 d .
H3SA H 0.1706 0.7978 -0.2067 0.033(6) Uiso 1 1 calc R
C4S C 0.1697(2) 0.6867(2) -0.10851(11) 0.0329(4) Uani 1 1 d .
H4SA H 0.1619 0.6139 -0.1207 0.035(6) Uiso 1 1 calc R
C5S C 0.1765(2) 0.6835(2) -0.03953(10) 0.0363(5) Uani 1 1 d .
H5SA H 0.1745 0.6079 -0.0046 0.041(7) Uiso 1 1 calc R
C6S C 0.1861(2) 0.7899(2) -0.02168(11) 0.0368(5) Uani 1 1 d .
H6SA H 0.1906 0.7877 0.0255 0.040(6) Uiso 1 1 calc R

loop_
_atom_site_aniso_label
_atom_site_aniso_U_11
_atom_site_aniso_U_22
_atom_site_aniso_U_33
_atom_site_aniso_U_23
_atom_site_aniso_U_13
_atom_site_aniso_U_12
Ru1 0.01399(8) 0.01407(7) 0.01092(7) -0.00415(5) 0.00039(4) -0.00515(5)
P1 0.0167(2) 0.0144(2) 0.01257(18) -0.00369(15) 0.00143(15) -0.00647(16)
P2 0.0143(2) 0.01352(19) 0.01260(18) -0.00423(15) 0.00030(14) -0.00501(16)
N1 0.0166(7) 0.0191(7) 0.0139(6) -0.0041(5) 0.0001(5) -0.0054(6)
N2 0.0161(7) 0.0170(7) 0.0162(6) -0.0063(5) 0.0017(5) -0.0070(6)
C1 0.0157(8) 0.0147(8) 0.0143(7) -0.0043(6) 0.0004(6) -0.0057(6)
C2 0.0167(9) 0.0188(8) 0.0189(8) -0.0071(6) -0.0039(6) -0.0039(7)
C3 0.0187(9) 0.0296(10) 0.0209(8) -0.0078(7) -0.0015(7) -0.0065(8)
C4 0.0187(10) 0.0395(12) 0.0349(10) -0.0172(9) -0.0034(8) -0.0024(8)
C5 0.0257(11) 0.0292(11) 0.0384(11) -0.0092(9) -0.0156(8) 0.0047(8)
C6 0.0346(12) 0.0235(10) 0.0257(9) -0.0020(7) -0.0123(8) -0.0021(8)
C7 0.0224(10) 0.0220(9) 0.0191(8) -0.0043(7) -0.0034(7) -0.0033(7)
C8 0.0206(9) 0.0190(8) 0.0159(7) -0.0036(6) 0.0009(6) -0.0104(7)
C9 0.0246(10) 0.0203(9) 0.0230(8) -0.0031(7) -0.0014(7) -0.0098(7)
C10 0.0348(12) 0.0196(9) 0.0365(10) -0.0054(8) -0.0034(8) -0.0127(8)
C11 0.0399(13) 0.0326(11) 0.0387(11) -0.0070(9) -0.0030(9) -0.0252(10)
C12 0.0241(11) 0.0351(11) 0.0354(10) -0.0065(9) -0.0008(8) -0.0175(9)
C13 0.0225(10) 0.0232(9) 0.0273(9) -0.0072(7) 0.0020(7) -0.0098(8)
C14 0.0235(9) 0.0139(8) 0.0143(7) -0.0029(6) 0.0016(6) -0.0053(7)
C15 0.0286(10) 0.0233(9) 0.0203(8) -0.0052(7) 0.0044(7) -0.0096(8)
C16 0.0422(13) 0.0274(10) 0.0225(9) -0.0080(8) 0.0135(8) -0.0118(9)
C17 0.0574(14) 0.0234(10) 0.0154(8) -0.0064(7) 0.0014(8) -0.0123(9)
C18 0.0465(13) 0.0231(9) 0.0217(9) -0.0063(7) -0.0075(8) -0.0120(9)
C19 0.0299(10) 0.0200(9) 0.0182(8) -0.0038(7) -0.0013(7) -0.0099(8)
C20 0.0197(9) 0.0130(7) 0.0140(7) -0.0039(6) 0.0004(6) -0.0062(6)
C21 0.0197(9) 0.0221(9) 0.0205(8) -0.0072(7) -0.0006(6) -0.0081(7)
C22 0.0260(10) 0.0266(10) 0.0201(8) -0.0095(7) 0.0063(7) -0.0091(8)
C23 0.0369(11) 0.0291(10) 0.0169(8) -0.0095(7) 0.0002(7) -0.0150(9)
C24 0.0291(10) 0.0306(10) 0.0196(8) -0.0063(7) -0.0057(7) -0.0134(8)
C25 0.0209(9) 0.0202(8) 0.0175(8) -0.0039(6) -0.0014(6) -0.0075(7)
C26 0.0224(9) 0.0156(8) 0.0152(7) -0.0046(6) -0.0026(6) -0.0066(7)
C27 0.0219(9) 0.0220(9) 0.0190(8) -0.0056(7) -0.0019(6) -0.0069(7)
C28 0.0240(10) 0.0260(10) 0.0262(9) -0.0053(7) -0.0094(7) -0.0014(8)
C29 0.0373(12) 0.0270(10) 0.0274(9) 0.0031(8) -0.0137(8) -0.0045(9)
C30 0.0379(12) 0.0313(11) 0.0270(10) 0.0094(8) -0.0074(8) -0.0150(9)
C31 0.0259(10) 0.0263(10) 0.0228(8) 0.0006(7) -0.0033(7) -0.0120(8)
C32 0.0174(8) 0.0219(8) 0.0121(7) -0.0027(6) -0.0009(6) -0.0096(7)
C33 0.0201(9) 0.0198(8) 0.0184(8) -0.0028(6) -0.0030(6) -0.0073(7)
C34 0.0323(11) 0.0247(9) 0.0229(8) 0.0015(7) -0.0079(7) -0.0172(8)
C35 0.0227(10) 0.0388(11) 0.0234(9) -0.0009(8) -0.0018(7) -0.0198(9)
C36 0.0177(10) 0.0381(11) 0.0256(9) -0.0111(8) 0.0016(7) -0.0106(8)
C37 0.0203(9) 0.0256(9) 0.0216(8) -0.0092(7) 0.0008(6) -0.0100(7)
C38 0.0231(9) 0.0209(8) 0.0117(7) -0.0051(6) 0.0000(6) -0.0093(7)
C39 0.0188(9) 0.0217(8) 0.0124(7) -0.0079(6) 0.0007(6) -0.0067(7)
C40 0.0220(9) 0.0194(8) 0.0139(7) -0.0070(6) -0.0019(6) -0.0073(7)
C41 0.0184(9) 0.0206(8) 0.0136(7) -0.0067(6) -0.0014(6) -0.0065(7)
C42 0.0219(9) 0.0196(8) 0.0130(7) -0.0059(6) -0.0025(6) -0.0055(7)
C43 0.0312(11) 0.0287(10) 0.0165(8) -0.0029(7) 0.0009(7) -0.0175(8)
C44 0.0208(10) 0.0336(10) 0.0192(8) -0.0129(7) 0.0027(7) -0.0075(8)
C45 0.0289(10) 0.0190(9) 0.0223(8) -0.0067(7) -0.0045(7) -0.0065(8)
C46 0.0232(10) 0.0312(10) 0.0219(8) -0.0077(7) -0.0020(7) -0.0137(8)
C47 0.0274(10) 0.0238(9) 0.0215(8) -0.0053(7) -0.0090(7) -0.0040(8)
C1S 0.0556(15) 0.0323(12) 0.0384(12) 0.0013(9) -0.0221(11) -0.0165(11)
C2S 0.0458(14) 0.0358(12) 0.0312(10) 0.0074(9) -0.0171(9) -0.0149(10)
C3S 0.0245(11) 0.0378(12) 0.0240(9) -0.0043(8) -0.0070(7) -0.0027(9)
C4S 0.0308(11) 0.0334(11) 0.0318(10) -0.0126(9) 0.0020(8) -0.0075(9)
C5S 0.0471(14) 0.0291(11) 0.0248(9) -0.0011(8) 0.0020(9) -0.0112(10)
C6S 0.0501(14) 0.0332(11) 0.0253(10) -0.0029(8) -0.0107(9) -0.0115(10)

loop_
_atom_type_symbol
_atom_type_description
_atom_type_scat_dispersion_real
_atom_type_scat_dispersion_imag
_atom_type_scat_source
C C 0.0033 0.0016 'International Tables Vol C Tables 4.2.6.8 and 6.1.1.4'
H H 0.0000 0.0000 'International Tables Vol C Tables 4.2.6.8 and 6.1.1.4'
N N 0.0061 0.0033 'International Tables Vol C Tables 4.2.6.8 and 6.1.1.4'
P P 0.1023 0.0942 'International Tables Vol C Tables 4.2.6.8 and 6.1.1.4'
Ru Ru -1.2594 0.8363 'International Tables Vol C Tables 4.2.6.8 and 6.1.1.4'

loop_
_geom_angle_atom_site_label_1
_geom_angle_atom_site_label_2
_geom_angle_atom_site_label_3
_geom_angle
C41 Ru1 C42 39.39(6)
C41 Ru1 C38 65.42(6)
C42 Ru1 C38 38.91(6)
C41 Ru1 C40 38.88(6)
C42 Ru1 C40 65.53(6)
C38 Ru1 C40 65.22(6)
C41 Ru1 C39 65.49(6)
C42 Ru1 C39 65.55(6)
C38 Ru1 C39 38.96(6)
C40 Ru1 C39 39.03(6)
C41 Ru1 N2 155.08(6)
C42 Ru1 N2 116.67(6)
C38 Ru1 N2 99.78(6)
C40 Ru1 N2 154.33(6)
C39 Ru1 N2 116.38(6)
C41 Ru1 N1 119.62(6)
C42 Ru1 N1 157.88(6)
C38 Ru1 N1 154.32(6)
C40 Ru1 N1 102.08(6)
C39 Ru1 N1 117.23(6)
N2 Ru1 N1 82.68(5)
C41 Ru1 C1 104.23(6)
C42 Ru1 C1 104.48(6)
C38 Ru1 C1 134.96(6)
C40 Ru1 C1 134.25(6)
C39 Ru1 C1 169.15(6)
N2 Ru1 C1 71.25(5)
N1 Ru1 C1 70.22(5)
C41 Ru1 P2 130.81(5)
C42 Ru1 P2 106.97(5)
C38 Ru1 P2 114.02(5)
C40 Ru1 P2 169.62(5)
C39 Ru1 P2 146.17(4)
N2 Ru1 P2 34.74(4)
N1 Ru1 P2 82.51(4)
C1 Ru1 P2 38.45(4)
C41 Ru1 P1 106.70(4)
C42 Ru1 P1 130.90(5)
C38 Ru1 P1 169.79(5)
C40 Ru1 P1 113.26(5)
C39 Ru1 P1 145.44(5)
N2 Ru1 P1 85.15(4)
N1 Ru1 P1 34.76(4)
C1 Ru1 P1 38.37(4)
P2 Ru1 P1 65.485(13)
N1 P1 C1 101.14(8)
N1 P1 C8 113.68(8)
C1 P1 C8 107.15(8)
N1 P1 C14 112.92(8)
C1 P1 C14 116.47(7)
C8 P1 C14 105.62(7)
N1 P1 Ru1 52.39(5)
C1 P1 Ru1 53.88(5)
C8 P1 Ru1 104.20(5)
C14 P1 Ru1 150.17(6)
N2 P2 C1 103.44(8)
N2 P2 C26 114.88(8)
C1 P2 C26 105.91(8)
N2 P2 C20 114.35(7)
C1 P2 C20 113.33(7)
C26 P2 C20 104.88(7)
N2 P2 Ru1 52.67(5)
C1 P2 Ru1 54.25(5)
C26 P2 Ru1 108.23(5)
C20 P2 Ru1 146.76(6)
C2 N1 P1 129.93(12)
C2 N1 Ru1 133.55(11)
P1 N1 Ru1 92.86(6)
C32 N2 P2 134.80(12)
C32 N2 Ru1 131.27(10)
P2 N2 Ru1 92.59(6)
P2 C1 P1 120.87(9)
P2 C1 Ru1 87.30(7)
P1 C1 Ru1 87.75(7)
P2 C1 H1A 117.2
P1 C1 H1A 117.2
Ru1 C1 H1A 117.2
N1 C2 C3 118.17(15)
N1 C2 C7 124.58(15)
C3 C2 C7 117.24(16)
C4 C3 C2 121.13(17)
C4 C3 H3A 119.4
C2 C3 H3A 119.4
C3 C4 C5 121.11(18)
C3 C4 H4A 119.4
C5 C4 H4A 119.4
C6 C5 C4 118.43(18)
C6 C5 H5A 120.8
C4 C5 H5A 120.8
C5 C6 C7 120.98(18)
C5 C6 H6A 119.5
C7 C6 H6A 119.5
C6 C7 C2 121.10(17)
C6 C7 H7A 119.5
C2 C7 H7A 119.5
C13 C8 C9 119.47(15)
C13 C8 P1 123.48(13)
C9 C8 P1 117.02(13)
C10 C9 C8 120.26(18)
C10 C9 H9A 119.9
C8 C9 H9A 119.9
C9 C10 C11 119.82(18)
C9 C10 H10A 120.1
C11 C10 H10A 120.1
C10 C11 C12 120.43(17)
C10 C11 H11A 119.8
C12 C11 H11A 119.8
C11 C12 C13 119.95(19)
C11 C12 H12A 120.0
C13 C12 H12A 120.0
C8 C13 C12 120.06(18)
C8 C13 H13A 120.0
C12 C13 H13A 120.0
C19 C14 C15 119.45(15)
C19 C14 P1 118.18(13)
C15 C14 P1 122.35(13)
C16 C15 C14 119.74(18)
C16 C15 H15A 120.1
C14 C15 H15A 120.1
C17 C16 C15 120.31(19)
C17 C16 H16A 119.8
C15 C16 H16A 119.8
C16 C17 C18 120.19(17)
C16 C17 H17A 119.9
C18 C17 H17A 119.9
C17 C18 C19 120.21(19)
C17 C18 H18A 119.9
C19 C18 H18A 119.9
C18 C19 C14 120.11(17)
C18 C19 H19A 119.9
C14 C19 H19A 119.9
C25 C20 C21 119.11(14)
C25 C20 P2 121.66(13)
C21 C20 P2 119.08(12)
C22 C21 C20 120.60(16)
C22 C21 H21A 119.7
C20 C21 H21A 119.7
C21 C22 C23 119.90(17)
C21 C22 H22A 120.0
C23 C22 H22A 120.0
C24 C23 C22 120.17(16)
C24 C23 H23A 119.9
C22 C23 H23A 119.9
C23 C24 C25 120.36(17)
C23 C24 H24A 119.8
C25 C24 H24A 119.8
C20 C25 C24 119.81(16)
C20 C25 H25A 120.1
C24 C25 H25A 120.1
C27 C26 C31 118.77(16)
C27 C26 P2 122.83(13)
C31 C26 P2 118.39(14)
C26 C27 C28 120.66(17)
C26 C27 H27A 119.7
C28 C27 H27A 119.7
C29 C28 C27 119.99(19)
C29 C28 H28A 120.0
C27 C28 H28A 120.0
C28 C29 C30 119.96(18)
C28 C29 H29A 120.0
C30 C29 H29A 120.0
C29 C30 C31 120.59(18)
C29 C30 H30A 119.7
C31 C30 H30A 119.7
C30 C31 C26 120.02(18)
C30 C31 H31A 120.0
C26 C31 H31A 120.0
N2 C32 C37 117.41(15)
N2 C32 C33 125.44(15)
C37 C32 C33 117.15(15)
C34 C33 C32 120.72(17)
C34 C33 H33A 119.6
C32 C33 H33A 119.6
C35 C34 C33 121.08(17)
C35 C34 H34A 119.5
C33 C34 H34A 119.5
C34 C35 C36 118.82(16)
C34 C35 H35A 120.6
C36 C35 H35A 120.6
C37 C36 C35 120.63(18)
C37 C36 H36A 119.7
C35 C36 H36A 119.7
C36 C37 C32 121.61(17)
C36 C37 H37A 119.2
C32 C37 H37A 119.2
C42 C38 C39 109.05(14)
C42 C38 C43 125.57(16)
C39 C38 C43 125.31(16)
C42 C38 Ru1 70.51(9)
C39 C38 Ru1 71.42(9)
C43 C38 Ru1 126.58(11)
C38 C39 C40 106.95(14)
C38 C39 C44 126.59(15)
C40 C39 C44 125.35(16)
C38 C39 Ru1 69.61(9)
C40 C39 Ru1 69.94(9)
C44 C39 Ru1 134.80(11)
C41 C40 C39 108.46(15)
C41 C40 C45 126.79(15)
C39 C40 C45 124.56(16)
C41 C40 Ru1 70.12(9)
C39 C40 Ru1 71.02(9)
C45 C40 Ru1 128.56(11)
C40 C41 C42 108.04(14)
C40 C41 C46 126.59(16)
C42 C41 C46 125.14(16)
C40 C41 Ru1 71.00(9)
C42 C41 Ru1 70.34(9)
C46 C41 Ru1 128.65(11)
C38 C42 C41 107.50(15)
C38 C42 C47 126.88(16)
C41 C42 C47 125.38(16)
C38 C42 Ru1 70.59(9)
C41 C42 Ru1 70.27(9)
C47 C42 Ru1 128.83(11)
C38 C43 H43A 109.5
C38 C43 H43B 109.5
H43A C43 H43B 109.5
C38 C43 H43C 109.5
H43A C43 H43C 109.5
H43B C43 H43C 109.5
C39 C44 H44A 109.5
C39 C44 H44B 109.5
H44A C44 H44B 109.5
C39 C44 H44C 109.5
H44A C44 H44C 109.5
H44B C44 H44C 109.5
C40 C45 H45A 109.5
C40 C45 H45B 109.5
H45A C45 H45B 109.5
C40 C45 H45C 109.5
H45A C45 H45C 109.5
H45B C45 H45C 109.5
C41 C46 H46A 109.5
C41 C46 H46B 109.5
H46A C46 H46B 109.5
C41 C46 H46C 109.5
H46A C46 H46C 109.5
H46B C46 H46C 109.5
C42 C47 H47A 109.5
C42 C47 H47B 109.5
H47A C47 H47B 109.5
C42 C47 H47C 109.5
H47A C47 H47C 109.5
H47B C47 H47C 109.5
C6S C1S C2S 120.2(2)
C6S C1S H1SA 119.9
C2S C1S H1SA 119.9
C3S C2S C1S 119.8(2)
C3S C2S H2SA 120.1
C1S C2S H2SA 120.1
C2S C3S C4S 120.10(18)
C2S C3S H3SA 120.0
C4S C3S H3SA 120.0
C3S C4S C5S 119.9(2)
C3S C4S H4SA 120.0
C5S C4S H4SA 120.0
C6S C5S C4S 120.0(2)
C6S C5S H5SA 120.0
C4S C5S H5SA 120.0
C1S C6S C5S 119.89(19)
C1S C6S H6SA 120.1
C5S C6S H6SA 120.1

loop_
_geom_bond_atom_site_label_1
_geom_bond_atom_site_label_2
_geom_bond_distance
Ru1 C41 2.1441(15)
Ru1 C42 2.1451(16)
Ru1 C38 2.1461(15)
Ru1 C40 2.1558(15)
Ru1 C39 2.1703(16)
Ru1 N2 2.2263(13)
Ru1 N1 2.2295(13)
Ru1 C1 2.2725(16)
Ru1 P2 2.7971(4)
Ru1 P1 2.8110(5)
P1 N1 1.6046(14)
P1 C1 1.7461(17)
P1 C8 1.8068(16)
P1 C14 1.8200(16)
P2 N2 1.5956(14)
P2 C1 1.7412(16)
P2 C26 1.8187(17)
P2 C20 1.8203(15)
N1 C2 1.389(2)
N2 C32 1.391(2)
C1 H1A 1.0000
C2 C3 1.394(2)
C2 C7 1.407(2)
C3 C4 1.385(3)
C3 H3A 0.9500
C4 C5 1.390(3)
C4 H4A 0.9500
C5 C6 1.378(3)
C5 H5A 0.9500
C6 C7 1.388(3)
C6 H6A 0.9500
C7 H7A 0.9500
C8 C13 1.385(3)
C8 C9 1.400(2)
C9 C10 1.380(2)
C9 H9A 0.9500
C10 C11 1.381(3)
C10 H10A 0.9500
C11 C12 1.384(3)
C11 H11A 0.9500
C12 C13 1.388(2)
C12 H12A 0.9500
C13 H13A 0.9500
C14 C19 1.395(2)
C14 C15 1.398(2)
C15 C16 1.396(3)
C15 H15A 0.9500
C16 C17 1.381(3)
C16 H16A 0.9500
C17 C18 1.381(3)
C17 H17A 0.9500
C18 C19 1.392(2)
C18 H18A 0.9500
C19 H19A 0.9500
C20 C25 1.392(2)
C20 C21 1.395(2)
C21 C22 1.380(2)
C21 H21A 0.9500
C22 C23 1.387(3)
C22 H22A 0.9500
C23 C24 1.373(3)
C23 H23A 0.9500
C24 C25 1.395(2)
C24 H24A 0.9500
C25 H25A 0.9500
C26 C27 1.389(3)
C26 C31 1.400(2)
C27 C28 1.392(3)
C27 H27A 0.9500
C28 C29 1.378(3)
C28 H28A 0.9500
C29 C30 1.378(3)
C29 H29A 0.9500
C30 C31 1.387(3)
C30 H30A 0.9500
C31 H31A 0.9500
C32 C37 1.400(2)
C32 C33 1.409(2)
C33 C34 1.393(2)
C33 H33A 0.9500
C34 C35 1.381(3)
C34 H34A 0.9500
C35 C36 1.388(3)
C35 H35A 0.9500
C36 C37 1.385(2)
C36 H36A 0.9500
C37 H37A 0.9500
C38 C42 1.429(2)
C38 C39 1.440(2)
C38 C43 1.502(2)
C39 C40 1.445(2)
C39 C44 1.499(2)
C40 C41 1.431(2)
C40 C45 1.498(2)
C41 C42 1.446(2)
C41 C46 1.500(2)
C42 C47 1.502(2)
C43 H43A 0.9800
C43 H43B 0.9800
C43 H43C 0.9800
C44 H44A 0.9800
C44 H44B 0.9800
C44 H44C 0.9800
C45 H45A 0.9800
C45 H45B 0.9800
C45 H45C 0.9800
C46 H46A 0.9800
C46 H46B 0.9800
C46 H46C 0.9800
C47 H47A 0.9800
C47 H47B 0.9800
C47 H47C 0.9800
C1S C6S 1.377(3)
C1S C2S 1.390(3)
C1S H1SA 0.9500
C2S C3S 1.377(3)
C2S H2SA 0.9500
C3S C4S 1.380(3)
C3S H3SA 0.9500
C4S C5S 1.388(3)
C4S H4SA 0.9500
C5S C6S 1.379(3)
C5S H5SA 0.9500
C6S H6SA 0.9500

loop_
_geom_torsion_atom_site_label_1
_geom_torsion_atom_site_label_2
_geom_torsion_atom_site_label_3
_geom_torsion_atom_site_label_4
_geom_torsion
C41 Ru1 P1 N1 -118.22(8)
C42 Ru1 P1 N1 -154.36(9)
C38 Ru1 P1 N1 -156.5(3)
C40 Ru1 P1 N1 -77.31(8)
C39 Ru1 P1 N1 -47.37(10)
N2 Ru1 P1 N1 84.15(7)
C1 Ru1 P1 N1 149.79(9)
P2 Ru1 P1 N1 113.95(6)
C41 Ru1 P1 C1 91.99(8)
C42 Ru1 P1 C1 55.85(9)
C38 Ru1 P1 C1 53.7(3)
C40 Ru1 P1 C1 132.90(8)
C39 Ru1 P1 C1 162.84(10)
N2 Ru1 P1 C1 -65.64(7)
N1 Ru1 P1 C1 -149.79(9)
P2 Ru1 P1 C1 -35.83(6)
C41 Ru1 P1 C8 -9.07(8)
C42 Ru1 P1 C8 -45.21(9)
C38 Ru1 P1 C8 -47.3(3)
C40 Ru1 P1 C8 31.84(8)
C39 Ru1 P1 C8 61.78(10)
N2 Ru1 P1 C8 -166.70(7)
N1 Ru1 P1 C8 109.15(9)
C1 Ru1 P1 C8 -101.06(9)
P2 Ru1 P1 C8 -136.89(6)
C41 Ru1 P1 C14 172.58(13)
C42 Ru1 P1 C14 136.45(13)
C38 Ru1 P1 C14 134.3(3)
C40 Ru1 P1 C14 -146.50(13)
C39 Ru1 P1 C14 -116.56(14)
N2 Ru1 P1 C14 14.95(12)
N1 Ru1 P1 C14 -69.19(13)
C1 Ru1 P1 C14 80.60(13)
P2 Ru1 P1 C14 44.76(12)
C41 Ru1 P2 N2 149.02(9)
C42 Ru1 P2 N2 112.55(8)
C38 Ru1 P2 N2 71.55(8)
C40 Ru1 P2 N2 155.0(3)
C39 Ru1 P2 N2 41.32(10)
N1 Ru1 P2 N2 -87.94(7)
C1 Ru1 P2 N2 -155.39(9)
P1 Ru1 P2 N2 -119.64(6)
C41 Ru1 P2 C1 -55.58(9)
C42 Ru1 P2 C1 -92.06(8)
C38 Ru1 P2 C1 -133.06(8)
C40 Ru1 P2 C1 -49.6(3)
C39 Ru1 P2 C1 -163.28(10)
N2 Ru1 P2 C1 155.39(9)
N1 Ru1 P2 C1 67.46(8)
P1 Ru1 P2 C1 35.76(7)
C41 Ru1 P2 C26 41.22(8)
C42 Ru1 P2 C26 4.74(8)
C38 Ru1 P2 C26 -36.25(8)
C40 Ru1 P2 C26 47.2(3)
C39 Ru1 P2 C26 -66.48(10)
N2 Ru1 P2 C26 -107.80(9)
N1 Ru1 P2 C26 164.26(7)
C1 Ru1 P2 C26 96.80(9)
P1 Ru1 P2 C26 132.56(6)
C41 Ru1 P2 C20 -133.56(11)
C42 Ru1 P2 C20 -170.04(11)
C38 Ru1 P2 C20 148.97(11)
C40 Ru1 P2 C20 -127.6(3)
C39 Ru1 P2 C20 118.74(13)
N2 Ru1 P2 C20 77.42(12)
N1 Ru1 P2 C20 -10.52(11)
C1 Ru1 P2 C20 -77.98(12)
P1 Ru1 P2 C20 -42.22(10)
C1 P1 N1 C2 -175.24(14)
C8 P1 N1 C2 70.27(16)
C14 P1 N1 C2 -50.03(16)
Ru1 P1 N1 C2 160.28(17)
C1 P1 N1 Ru1 24.47(7)
C8 P1 N1 Ru1 -90.01(7)
C14 P1 N1 Ru1 149.68(6)
C41 Ru1 N1 C2 -82.96(16)
C42 Ru1 N1 C2 -98.8(2)
C38 Ru1 N1 C2 11.5(2)
C40 Ru1 N1 C2 -45.53(15)
C39 Ru1 N1 C2 -7.08(17)
N2 Ru1 N1 C2 108.87(15)
C1 Ru1 N1 C2 -178.47(16)
P2 Ru1 N1 C2 143.91(15)
P1 Ru1 N1 C2 -159.09(18)
C41 Ru1 N1 P1 76.13(8)
C42 Ru1 N1 P1 60.29(17)
C38 Ru1 N1 P1 170.62(10)
C40 Ru1 N1 P1 113.56(7)
C39 Ru1 N1 P1 152.00(6)
N2 Ru1 N1 P1 -92.04(6)
C1 Ru1 N1 P1 -19.38(6)
P2 Ru1 N1 P1 -57.00(5)
C1 P2 N2 C32 172.37(16)
C26 P2 N2 C32 -72.71(17)
C20 P2 N2 C32 48.65(18)
Ru1 P2 N2 C32 -167.30(19)
C1 P2 N2 Ru1 -20.33(7)
C26 P2 N2 Ru1 94.59(7)
C20 P2 N2 Ru1 -144.04(6)
C41 Ru1 N2 C32 100.45(18)
C42 Ru1 N2 C32 86.72(15)
C38 Ru1 N2 C32 49.57(15)
C40 Ru1 N2 C32 -1.9(2)
C39 Ru1 N2 C32 12.25(16)
N1 Ru1 N2 C32 -104.57(14)
C1 Ru1 N2 C32 -176.11(16)
P2 Ru1 N2 C32 168.03(18)
P1 Ru1 N2 C32 -139.44(14)
C41 Ru1 N2 P2 -67.58(14)
C42 Ru1 N2 P2 -81.31(8)
C38 Ru1 N2 P2 -118.45(7)
C40 Ru1 N2 P2 -169.89(11)
C39 Ru1 N2 P2 -155.77(6)
N1 Ru1 N2 P2 87.41(6)
C1 Ru1 N2 P2 15.87(6)
P1 Ru1 N2 P2 52.53(5)
N2 P2 C1 P1 -65.86(11)
C26 P2 C1 P1 172.95(9)
C20 P2 C1 P1 58.52(12)
Ru1 P2 C1 P1 -85.76(10)
N2 P2 C1 Ru1 19.90(7)
C26 P2 C1 Ru1 -101.29(7)
C20 P2 C1 Ru1 144.28(7)
N1 P1 C1 P2 61.54(11)
C8 P1 C1 P2 -179.18(9)
C14 P1 C1 P2 -61.25(13)
Ru1 P1 C1 P2 85.51(10)
N1 P1 C1 Ru1 -23.97(7)
C8 P1 C1 Ru1 95.31(7)
C14 P1 C1 Ru1 -146.76(7)
C41 Ru1 C1 P2 139.90(7)
C42 Ru1 C1 P2 99.19(7)
C38 Ru1 C1 P2 70.58(10)
C40 Ru1 C1 P2 168.96(7)
C39 Ru1 C1 P2 121.7(3)
N2 Ru1 C1 P2 -14.51(6)
N1 Ru1 C1 P2 -103.31(7)
P1 Ru1 C1 P2 -121.06(9)
C41 Ru1 C1 P1 -99.04(7)
C42 Ru1 C1 P1 -139.75(6)
C38 Ru1 C1 P1 -168.36(6)
C40 Ru1 C1 P1 -69.98(10)
C39 Ru1 C1 P1 -117.2(3)
N2 Ru1 C1 P1 106.55(7)
N1 Ru1 C1 P1 17.75(5)
P2 Ru1 C1 P1 121.06(9)
P1 N1 C2 C3 -173.95(13)
Ru1 N1 C2 C3 -21.6(2)
P1 N1 C2 C7 5.0(2)
Ru1 N1 C2 C7 157.27(13)
N1 C2 C3 C4 177.52(16)
C7 C2 C3 C4 -1.5(2)
C2 C3 C4 C5 1.3(3)
C3 C4 C5 C6 -0.3(3)
C4 C5 C6 C7 -0.5(3)
C5 C6 C7 C2 0.3(3)
N1 C2 C7 C6 -178.21(16)
C3 C2 C7 C6 0.7(2)
N1 P1 C8 C13 154.01(14)
C1 P1 C8 C13 43.15(16)
C14 P1 C8 C13 -81.64(16)
Ru1 P1 C8 C13 99.22(14)
N1 P1 C8 C9 -24.14(15)
C1 P1 C8 C9 -135.01(13)
C14 P1 C8 C9 100.20(14)
Ru1 P1 C8 C9 -78.94(13)
C13 C8 C9 C10 0.3(3)
P1 C8 C9 C10 178.54(14)
C8 C9 C10 C11 -0.8(3)
C9 C10 C11 C12 0.5(3)
C10 C11 C12 C13 0.4(3)
C9 C8 C13 C12 0.5(3)
P1 C8 C13 C12 -177.57(14)
C11 C12 C13 C8 -0.9(3)
N1 P1 C14 C19 -26.03(16)
C1 P1 C14 C19 90.39(15)
C8 P1 C14 C19 -150.85(14)
Ru1 P1 C14 C19 27.5(2)
N1 P1 C14 C15 155.90(14)
C1 P1 C14 C15 -87.68(16)
C8 P1 C14 C15 31.08(17)
Ru1 P1 C14 C15 -150.59(11)
C19 C14 C15 C16 0.1(3)
P1 C14 C15 C16 178.15(15)
C14 C15 C16 C17 0.2(3)
C15 C16 C17 C18 -0.4(3)
C16 C17 C18 C19 0.2(3)
C17 C18 C19 C14 0.1(3)
C15 C14 C19 C18 -0.3(3)
P1 C14 C19 C18 -178.41(14)
N2 P2 C20 C25 0.28(16)
C1 P2 C20 C25 -117.94(14)
C26 P2 C20 C25 127.01(14)
Ru1 P2 C20 C25 -58.13(18)
N2 P2 C20 C21 175.81(13)
C1 P2 C20 C21 57.58(16)
C26 P2 C20 C21 -57.47(15)
Ru1 P2 C20 C21 117.40(13)
C25 C20 C21 C22 -2.2(3)
P2 C20 C21 C22 -177.84(14)
C20 C21 C22 C23 0.1(3)
C21 C22 C23 C24 1.2(3)
C22 C23 C24 C25 -0.6(3)
C21 C20 C25 C24 2.9(2)
P2 C20 C25 C24 178.40(13)
C23 C24 C25 C20 -1.5(3)
N2 P2 C26 C27 -154.07(13)
C1 P2 C26 C27 -40.59(15)
C20 P2 C26 C27 79.53(15)
Ru1 P2 C26 C27 -97.51(13)
N2 P2 C26 C31 24.84(16)
C1 P2 C26 C31 138.32(13)
C20 P2 C26 C31 -101.56(14)
Ru1 P2 C26 C31 81.40(13)
C31 C26 C27 C28 0.4(2)
P2 C26 C27 C28 179.27(13)
C26 C27 C28 C29 0.5(3)
C27 C28 C29 C30 -0.4(3)
C28 C29 C30 C31 -0.5(3)
C29 C30 C31 C26 1.4(3)
C27 C26 C31 C30 -1.3(3)
P2 C26 C31 C30 179.73(15)
P2 N2 C32 C37 -174.12(13)
Ru1 N2 C32 C37 22.9(2)
P2 N2 C32 C33 6.2(3)
Ru1 N2 C32 C33 -156.80(13)
N2 C32 C33 C34 -179.90(15)
C37 C32 C33 C34 0.4(2)
C32 C33 C34 C35 -1.0(3)
C33 C34 C35 C36 0.5(3)
C34 C35 C36 C37 0.6(3)
C35 C36 C37 C32 -1.1(3)
N2 C32 C37 C36 -179.08(16)
C33 C32 C37 C36 0.6(2)
C41 Ru1 C38 C42 -38.15(9)
C40 Ru1 C38 C42 -81.12(10)
C39 Ru1 C38 C42 -118.96(13)
N2 Ru1 C38 C42 120.78(9)
N1 Ru1 C38 C42 -145.79(12)
C1 Ru1 C38 C42 47.57(13)
P2 Ru1 C38 C42 87.51(9)
P1 Ru1 C38 C42 2.6(3)
C41 Ru1 C38 C39 80.81(10)
C42 Ru1 C38 C39 118.96(13)
C40 Ru1 C38 C39 37.84(9)
N2 Ru1 C38 C39 -120.26(9)
N1 Ru1 C38 C39 -26.83(17)
C1 Ru1 C38 C39 166.53(9)
P2 Ru1 C38 C39 -153.53(8)
P1 Ru1 C38 C39 121.5(2)
C41 Ru1 C38 C43 -158.54(18)
C42 Ru1 C38 C43 -120.4(2)
C40 Ru1 C38 C43 158.49(18)
C39 Ru1 C38 C43 120.7(2)
N2 Ru1 C38 C43 0.40(16)
N1 Ru1 C38 C43 93.83(19)
C1 Ru1 C38 C43 -72.82(18)
P2 Ru1 C38 C43 -32.87(17)
P1 Ru1 C38 C43 -117.8(2)
C42 C38 C39 C40 0.48(17)
C43 C38 C39 C40 177.55(14)
Ru1 C38 C39 C40 -60.28(10)
C42 C38 C39 C44 -167.92(15)
C43 C38 C39 C44 9.2(2)
Ru1 C38 C39 C44 131.32(16)
C42 C38 C39 Ru1 60.76(10)
C43 C38 C39 Ru1 -122.17(15)
C41 Ru1 C39 C38 -80.60(10)
C42 Ru1 C39 C38 -37.13(9)
C40 Ru1 C39 C38 -117.83(13)
N2 Ru1 C39 C38 71.83(10)
N1 Ru1 C39 C38 167.29(9)
C1 Ru1 C39 C38 -61.2(3)
P2 Ru1 C39 C38 46.99(13)
P1 Ru1 C39 C38 -164.56(7)
C41 Ru1 C39 C40 37.23(10)
C42 Ru1 C39 C40 80.70(10)
C38 Ru1 C39 C40 117.83(13)
N2 Ru1 C39 C40 -170.35(9)
N1 Ru1 C39 C40 -74.88(10)
C1 Ru1 C39 C40 56.7(3)
P2 Ru1 C39 C40 164.82(8)
P1 Ru1 C39 C40 -46.73(13)
C41 Ru1 C39 C44 157.6(2)
C42 Ru1 C39 C44 -158.94(19)
C38 Ru1 C39 C44 -121.8(2)
C40 Ru1 C39 C44 120.4(2)
N2 Ru1 C39 C44 -49.98(19)
N1 Ru1 C39 C44 45.48(19)
C1 Ru1 C39 C44 177.0(3)
P2 Ru1 C39 C44 -74.8(2)
P1 Ru1 C39 C44 73.6(2)
C38 C39 C40 C41 -0.33(16)
C44 C39 C40 C41 168.25(14)
Ru1 C39 C40 C41 -60.40(10)
C38 C39 C40 C45 -175.64(14)
C44 C39 C40 C45 -7.1(2)
Ru1 C39 C40 C45 124.30(15)
C38 C39 C40 Ru1 60.07(10)
C44 C39 C40 Ru1 -131.35(15)
C42 Ru1 C40 C41 37.96(10)
C38 Ru1 C40 C41 80.94(10)
C39 Ru1 C40 C41 118.71(14)
N2 Ru1 C40 C41 139.01(13)
N1 Ru1 C40 C41 -122.67(9)
C1 Ru1 C40 C41 -48.61(13)
P2 Ru1 C40 C41 -7.2(3)
P1 Ru1 C40 C41 -88.01(9)
C41 Ru1 C40 C39 -118.71(14)
C42 Ru1 C40 C39 -80.75(10)
C38 Ru1 C40 C39 -37.77(10)
N2 Ru1 C40 C39 20.30(18)
N1 Ru1 C40 C39 118.61(9)
C1 Ru1 C40 C39 -167.32(9)
P2 Ru1 C40 C39 -125.9(2)
P1 Ru1 C40 C39 153.28(8)
C41 Ru1 C40 C45 121.7(2)
C42 Ru1 C40 C45 159.71(18)
C38 Ru1 C40 C45 -157.31(18)
C39 Ru1 C40 C45 -119.5(2)
N2 Ru1 C40 C45 -99.25(19)
N1 Ru1 C40 C45 -0.93(17)
C1 Ru1 C40 C45 73.14(18)
P2 Ru1 C40 C45 114.5(2)
P1 Ru1 C40 C45 33.74(17)
C39 C40 C41 C42 0.06(17)
C45 C40 C41 C42 175.24(14)
Ru1 C40 C41 C42 -60.91(10)
C39 C40 C41 C46 -174.49(14)
C45 C40 C41 C46 0.7(3)
Ru1 C40 C41 C46 124.54(16)
C39 C40 C41 Ru1 60.97(10)
C45 C40 C41 Ru1 -123.86(16)
C42 Ru1 C41 C40 -118.08(14)
C38 Ru1 C41 C40 -80.39(10)
C39 Ru1 C41 C40 -37.37(9)
N2 Ru1 C41 C40 -137.61(13)
N1 Ru1 C41 C40 71.24(11)
C1 Ru1 C41 C40 146.33(9)
P2 Ru1 C41 C40 178.28(7)
P1 Ru1 C41 C40 106.54(9)
C38 Ru1 C41 C42 37.69(10)
C40 Ru1 C41 C42 118.08(14)
C39 Ru1 C41 C42 80.71(10)
N2 Ru1 C41 C42 -19.53(18)
N1 Ru1 C41 C42 -170.68(9)
C1 Ru1 C41 C42 -95.59(10)
P2 Ru1 C41 C42 -63.64(11)
P1 Ru1 C41 C42 -135.38(9)
C42 Ru1 C41 C46 119.8(2)
C38 Ru1 C41 C46 157.48(18)
C40 Ru1 C41 C46 -122.1(2)
C39 Ru1 C41 C46 -159.50(18)
N2 Ru1 C41 C46 100.26(19)
N1 Ru1 C41 C46 -50.89(17)
C1 Ru1 C41 C46 24.20(17)
P2 Ru1 C41 C46 56.15(17)
P1 Ru1 C41 C46 -15.59(17)
C39 C38 C42 C41 -0.44(17)
C43 C38 C42 C41 -177.51(14)
Ru1 C38 C42 C41 60.89(10)
C39 C38 C42 C47 174.14(14)
C43 C38 C42 C47 -2.9(3)
Ru1 C38 C42 C47 -124.53(16)
C39 C38 C42 Ru1 -61.33(10)
C43 C38 C42 Ru1 121.60(15)
C40 C41 C42 C38 0.23(17)
C46 C41 C42 C38 174.88(14)
Ru1 C41 C42 C38 -61.10(10)
C40 C41 C42 C47 -174.46(14)
C46 C41 C42 C47 0.2(2)
Ru1 C41 C42 C47 124.22(15)
C40 C41 C42 Ru1 61.33(10)
C46 C41 C42 Ru1 -124.02(15)
C41 Ru1 C42 C38 117.72(14)
C40 Ru1 C42 C38 80.25(10)
C39 Ru1 C42 C38 37.18(9)
N2 Ru1 C42 C38 -71.35(10)
N1 Ru1 C42 C38 139.68(14)
C1 Ru1 C42 C38 -147.36(9)
P2 Ru1 C42 C38 -107.43(9)
P1 Ru1 C42 C38 -179.40(7)
C38 Ru1 C42 C41 -117.72(14)
C40 Ru1 C42 C41 -37.48(10)
C39 Ru1 C42 C41 -80.54(10)
N2 Ru1 C42 C41 170.93(9)
N1 Ru1 C42 C41 22.0(2)
C1 Ru1 C42 C41 94.92(10)
P2 Ru1 C42 C41 134.85(8)
P1 Ru1 C42 C41 62.88(11)
C41 Ru1 C42 C47 -120.1(2)
C38 Ru1 C42 C47 122.2(2)
C40 Ru1 C42 C47 -157.54(18)
C39 Ru1 C42 C47 159.40(18)
N2 Ru1 C42 C47 50.87(17)
N1 Ru1 C42 C47 -98.1(2)
C1 Ru1 C42 C47 -25.14(17)
P2 Ru1 C42 C47 14.78(16)
P1 Ru1 C42 C47 -57.18(17)
C6S C1S C2S C3S 0.7(4)
C1S C2S C3S C4S 0.0(3)
C2S C3S C4S C5S -0.7(3)
C3S C4S C5S C6S 0.8(3)
C2S C1S C6S C5S -0.7(4)
C4S C5S C6S C1S -0.1(4)
